data_7120780
loop_
_publ_author_name
'Friedrich, Jochen'
'Maichle-moessmer, Caecilia'
'Anwander, Reiner'

_publ_section_title
;
 Synthesis and derivatisation of ceric tris(tert-butoxy)siloxides
;
_journal_name_full 'Chem. Commun.'
_journal_paper_doi 10.1039/C7CC06499C
_journal_year 2017
_chemical_formula_sum 'C56 H121 Ce O17 Si3'
_chemical_formula_weight 1290.91
_chemical_name_systematic
;
 ?
;
_chemical_properties_physical Air-sensitive,Moisture-sensitive
_space_group_crystal_system monoclinic
_space_group_IT_number 14
_space_group_name_Hall '-P 2yn'
_space_group_name_H-M_alt 'P 1 21/n 1'
_symmetry_space_group_name_Hall '-P 2yn'
_symmetry_space_group_name_H-M 'P 1 21/n 1'
_atom_sites_solution_hydrogens geom
_audit_creation_method SHELXL-2013
_audit_update_record
;
2017-08-08 deposited with the CCDC.
2017-10-11 downloaded from the CCDC.
;
_cell_angle_alpha 90
_cell_angle_beta 92.368(3)
_cell_angle_gamma 90
_cell_formula_units_Z 4
_cell_length_a 16.6416(9)
_cell_length_b 22.8253(13)
_cell_length_c 18.8236(10)
_cell_measurement_reflns_used 9145
_cell_measurement_temperature 100(2)
_cell_measurement_theta_max 29.04
_cell_measurement_theta_min 2.697
_cell_volume 7144.0(7)
_computing_cell_refinement 'APEX2 v2014.1-1 (Bruker AXS)'
_computing_data_collection 'COSMO v1.61'
_computing_data_reduction 'SAINT V8.27B (Bruker AXS Inc., 2012)'
_computing_structure_refinement 'SHELXL-2013 (Sheldrick, 2013)'
_computing_structure_solution 'SHELXS-97 (Sheldrick 2008)'
_diffrn_ambient_temperature 100(2)
_diffrn_measured_fraction_theta_full 1.000
_diffrn_measured_fraction_theta_max 0.998
_diffrn_measurement_device_type 'Bruker APEX DUO'
_diffrn_measurement_method 'phi and omega scans'
_diffrn_radiation_type MoK\a
_diffrn_radiation_wavelength 0.71073
_diffrn_reflns_av_R_equivalents 0.0642
_diffrn_reflns_av_unetI/netI 0.0388
_diffrn_reflns_Laue_measured_fraction_full 1.000
_diffrn_reflns_Laue_measured_fraction_max 0.998
_diffrn_reflns_limit_h_max 22
_diffrn_reflns_limit_h_min -22
_diffrn_reflns_limit_k_max 30
_diffrn_reflns_limit_k_min -31
_diffrn_reflns_limit_l_max 25
_diffrn_reflns_limit_l_min -25
_diffrn_reflns_number 166796
_diffrn_reflns_point_group_measured_fraction_full 1.000
_diffrn_reflns_point_group_measured_fraction_max 0.998
_diffrn_reflns_theta_full 25.242
_diffrn_reflns_theta_max 29.159
_diffrn_reflns_theta_min 1.403
_diffrn_source 'ImuS-focus sealed tube'
_exptl_absorpt_coefficient_mu 0.745
_exptl_absorpt_correction_T_max 0.7250
_exptl_absorpt_correction_T_min 0.6560
_exptl_absorpt_correction_type numerical
_exptl_absorpt_process_details sadabs
_exptl_crystal_colour colourless
_exptl_crystal_density_diffrn 1.200
_exptl_crystal_description block
_exptl_crystal_F_000 2772
_exptl_crystal_size_max 0.355
_exptl_crystal_size_mid 0.313
_exptl_crystal_size_min 0.264
_refine_diff_density_max 1.296
_refine_diff_density_min -1.177
_refine_diff_density_rms 0.084
_refine_ls_extinction_method none
_refine_ls_goodness_of_fit_ref 1.062
_refine_ls_hydrogen_treatment constr
_refine_ls_matrix_type full
_refine_ls_number_parameters 823
_refine_ls_number_reflns 19243
_refine_ls_number_restraints 387
_refine_ls_restrained_S_all 1.101
_refine_ls_R_factor_all 0.0505
_refine_ls_R_factor_gt 0.0357
_refine_ls_shift/su_max 0.005
_refine_ls_shift/su_mean 0.000
_refine_ls_structure_factor_coef Fsqd
_refine_ls_weighting_details 'w=1/[\s^2^(Fo^2^)+(0.0342P)^2^+8.4412P] where P=(Fo^2^+2Fc^2^)/3'
_refine_ls_weighting_scheme calc
_refine_ls_wR_factor_gt 0.0826
_refine_ls_wR_factor_ref 0.0896
_reflns_Friedel_coverage 0.000
_reflns_number_gt 15684
_reflns_number_total 19243
_reflns_threshold_expression 'I > 2\s(I)'
_cod_data_source_file c7cc06499c2.cif
_cod_data_source_block 1a_jfr102a_0m
_cod_database_code 7120780
_shelx_space_group_comment
;
The symmetry employed for this shelxl refinement is uniquely defined
by the following loop, which should always be used as a source of
symmetry information in preference to the above space-group names.
They are only intended as comments.
;
_shelx_estimated_absorpt_t_min 0.778
_shelx_estimated_absorpt_t_max 0.828
_shelxl_version_number 2013-3

loop_
_space_group_symop_operation_xyz
'x, y, z'
'-x+1/2, y+1/2, -z+1/2'
'-x, -y, -z'
'x-1/2, -y-1/2, z-1/2'

loop_
_atom_site_label
_atom_site_type_symbol
_atom_site_fract_x
_atom_site_fract_y
_atom_site_fract_z
_atom_site_U_iso_or_equiv
_atom_site_adp_type
_atom_site_occupancy
_atom_site_site_symmetry_order
_atom_site_calc_flag
_atom_site_refinement_flags_posn
_atom_site_refinement_flags_adp
_atom_site_refinement_flags_occupancy
_atom_site_disorder_assembly
_atom_site_disorder_group
C1 C 0.96225(13) 0.59020(10) 0.69957(13) 0.0199(5) Uani 1 1 d . . . . .
C2 C 0.95726(14) 0.65666(11) 0.70696(14) 0.0239(5) Uani 1 1 d . . . . .
H2A H 0.9505 0.6744 0.6597 0.036 Uiso 1 1 calc R U . . .
H2B H 1.0068 0.6713 0.7306 0.036 Uiso 1 1 calc R U . . .
H2C H 0.9112 0.6669 0.7353 0.036 Uiso 1 1 calc R U . . .
C3 C 0.97211(16) 0.56047(13) 0.77176(14) 0.0310(6) Uani 1 1 d . . . . .
H3A H 0.9250 0.5687 0.7996 0.046 Uiso 1 1 calc R U . . .
H3B H 1.0205 0.5755 0.7970 0.046 Uiso 1 1 calc R U . . .
H3C H 0.9772 0.5181 0.7651 0.046 Uiso 1 1 calc R U . . .
C4 C 1.03226(14) 0.57330(12) 0.65354(14) 0.0279(6) Uani 1 1 d . . . . .
H4A H 1.0339 0.5306 0.6482 0.042 Uiso 1 1 calc R U . . .
H4B H 1.0829 0.5869 0.6763 0.042 Uiso 1 1 calc R U . . .
H4C H 1.0249 0.5915 0.6066 0.042 Uiso 1 1 calc R U . . .
C5 C 0.71949(14) 0.61393(11) 0.79417(13) 0.0220(5) Uani 1 1 d . . . . .
C6 C 0.63810(15) 0.59833(14) 0.75855(15) 0.0335(6) Uani 1 1 d . . . . .
H6A H 0.6348 0.6145 0.7103 0.050 Uiso 1 1 calc R U . . .
H6B H 0.5949 0.6148 0.7862 0.050 Uiso 1 1 calc R U . . .
H6C H 0.6324 0.5556 0.7563 0.050 Uiso 1 1 calc R U . . .
C7 C 0.73009(18) 0.68013(12) 0.79855(16) 0.0342(6) Uani 1 1 d . . . . .
H7A H 0.7831 0.6892 0.8203 0.051 Uiso 1 1 calc R U . . .
H7B H 0.6882 0.6969 0.8275 0.051 Uiso 1 1 calc R U . . .
H7C H 0.7257 0.6969 0.7506 0.051 Uiso 1 1 calc R U . . .
C8 C 0.72780(17) 0.58628(13) 0.86769(14) 0.0335(6) Uani 1 1 d . . . . .
H8A H 0.7200 0.5438 0.8637 0.050 Uiso 1 1 calc R U . . .
H8B H 0.6872 0.6028 0.8981 0.050 Uiso 1 1 calc R U . . .
H8C H 0.7816 0.5944 0.8886 0.050 Uiso 1 1 calc R U . . .
C9 C 0.74433(15) 0.47272(10) 0.64147(14) 0.0247(5) Uani 1 1 d . . . . .
C10 C 0.8050(2) 0.44521(12) 0.59352(18) 0.0415(8) Uani 1 1 d . . . . .
H10A H 0.7899 0.4540 0.5438 0.062 Uiso 1 1 calc R U . . .
H10B H 0.8056 0.4027 0.6006 0.062 Uiso 1 1 calc R U . . .
H10C H 0.8585 0.4612 0.6052 0.062 Uiso 1 1 calc R U . . .
C11 C 0.65961(18) 0.45234(13) 0.62082(17) 0.0375(7) Uani 1 1 d . . . . .
H11A H 0.6215 0.4702 0.6526 0.056 Uiso 1 1 calc R U . . .
H11B H 0.6567 0.4096 0.6248 0.056 Uiso 1 1 calc R U . . .
H11C H 0.6460 0.4640 0.5717 0.056 Uiso 1 1 calc R U . . .
C12 C 0.76510(17) 0.45685(11) 0.71866(15) 0.0310(6) Uani 1 1 d . . . . .
H12A H 0.8192 0.4712 0.7319 0.046 Uiso 1 1 calc R U . . .
H12B H 0.7635 0.4142 0.7243 0.046 Uiso 1 1 calc R U . . .
H12C H 0.7260 0.4750 0.7494 0.046 Uiso 1 1 calc R U . . .
C13 C 1.11429(14) 0.75470(12) 0.54118(14) 0.0248(5) Uani 1 1 d . . . . .
C14 C 1.13775(17) 0.73024(15) 0.61382(16) 0.0382(7) Uani 1 1 d . . . . .
H14A H 1.1134 0.7541 0.6505 0.057 Uiso 1 1 calc R U . . .
H14B H 1.1964 0.7310 0.6208 0.057 Uiso 1 1 calc R U . . .
H14C H 1.1186 0.6898 0.6172 0.057 Uiso 1 1 calc R U . . .
C15 C 1.14619(18) 0.71615(19) 0.48292(19) 0.0550(10) Uani 1 1 d . . . . .
H15A H 1.1226 0.6769 0.4860 0.083 Uiso 1 1 calc R U . . .
H15B H 1.2049 0.7133 0.4887 0.083 Uiso 1 1 calc R U . . .
H15C H 1.1317 0.7333 0.4364 0.083 Uiso 1 1 calc R U . . .
C16 C 1.14627(17) 0.81698(15) 0.5350(2) 0.0501(9) Uani 1 1 d . . . . .
H16A H 1.1334 0.8320 0.4871 0.075 Uiso 1 1 calc R U . . .
H16B H 1.2047 0.8169 0.5438 0.075 Uiso 1 1 calc R U . . .
H16C H 1.1212 0.8420 0.5702 0.075 Uiso 1 1 calc R U . . .
C17 C 0.93913(14) 0.84336(11) 0.69283(13) 0.0227(5) Uani 1 1 d . . . . .
C18 C 0.93387(19) 0.90800(12) 0.67384(16) 0.0361(7) Uani 1 1 d . . . . .
H18A H 0.9880 0.9233 0.6669 0.054 Uiso 1 1 calc R U . . .
H18B H 0.9094 0.9295 0.7125 0.054 Uiso 1 1 calc R U . . .
H18C H 0.9008 0.9129 0.6299 0.054 Uiso 1 1 calc R U . . .
C19 C 0.98895(18) 0.83420(15) 0.76123(14) 0.0371(7) Uani 1 1 d . . . . .
H19A H 0.9928 0.7922 0.7716 0.056 Uiso 1 1 calc R U . . .
H19B H 0.9632 0.8542 0.8004 0.056 Uiso 1 1 calc R U . . .
H19C H 1.0430 0.8503 0.7559 0.056 Uiso 1 1 calc R U . . .
C20 C 0.85542(16) 0.81732(13) 0.70073(15) 0.0321(6) Uani 1 1 d . . . . .
H20A H 0.8219 0.8258 0.6579 0.048 Uiso 1 1 calc R U . . .
H20B H 0.8308 0.8346 0.7422 0.048 Uiso 1 1 calc R U . . .
H20C H 0.8598 0.7748 0.7071 0.048 Uiso 1 1 calc R U . . .
C21 C 0.94301(15) 0.87745(11) 0.44321(13) 0.0250(5) Uani 1 1 d . . . . .
C22 C 0.96793(19) 0.83020(13) 0.39139(14) 0.0355(6) Uani 1 1 d . . . . .
H22A H 1.0266 0.8258 0.3943 0.053 Uiso 1 1 calc R U . . .
H22B H 0.9506 0.8415 0.3429 0.053 Uiso 1 1 calc R U . . .
H22C H 0.9427 0.7930 0.4036 0.053 Uiso 1 1 calc R U . . .
C23 C 0.98716(19) 0.93393(13) 0.42862(17) 0.0400(7) Uani 1 1 d . . . . .
H23A H 0.9687 0.9647 0.4603 0.060 Uiso 1 1 calc R U . . .
H23B H 0.9763 0.9457 0.3791 0.060 Uiso 1 1 calc R U . . .
H23C H 1.0451 0.9279 0.4370 0.060 Uiso 1 1 calc R U . . .
C24 C 0.85280(16) 0.88737(14) 0.43734(16) 0.0355(6) Uani 1 1 d . . . . .
H24A H 0.8249 0.8506 0.4473 0.053 Uiso 1 1 calc R U . . .
H24B H 0.8374 0.9006 0.3892 0.053 Uiso 1 1 calc R U . . .
H24C H 0.8378 0.9172 0.4718 0.053 Uiso 1 1 calc R U . . .
C25 C 0.53323(17) 0.79795(12) 0.70362(13) 0.0282(6) Uani 1 1 d . . . . .
C26 C 0.6097(2) 0.81043(16) 0.74777(17) 0.0451(8) Uani 1 1 d . . . . .
H26A H 0.6561 0.7954 0.7230 0.068 Uiso 1 1 calc R U . . .
H26B H 0.6069 0.7911 0.7941 0.068 Uiso 1 1 calc R U . . .
H26C H 0.6155 0.8528 0.7547 0.068 Uiso 1 1 calc R U . . .
C27 C 0.5220(3) 0.73239(14) 0.69296(18) 0.0509(9) Uani 1 1 d . . . . .
H27A H 0.4731 0.7252 0.6635 0.076 Uiso 1 1 calc R U . . .
H27B H 0.5172 0.7134 0.7393 0.076 Uiso 1 1 calc R U . . .
H27C H 0.5685 0.7163 0.6693 0.076 Uiso 1 1 calc R U . . .
C28 C 0.4617(2) 0.82527(18) 0.73867(18) 0.0546(10) Uani 1 1 d . . . . .
H28A H 0.4692 0.8678 0.7419 0.082 Uiso 1 1 calc R U . . .
H28B H 0.4573 0.8090 0.7865 0.082 Uiso 1 1 calc R U . . .
H28C H 0.4124 0.8167 0.7102 0.082 Uiso 1 1 calc R U . . .
C29 C 0.62456(17) 0.92344(11) 0.54191(14) 0.0293(6) Uani 1 1 d . . . . .
C30 C 0.6997(2) 0.91290(13) 0.58840(16) 0.0399(7) Uani 1 1 d . . . . .
H30A H 0.6858 0.8908 0.6308 0.060 Uiso 1 1 calc R U . . .
H30B H 0.7234 0.9506 0.6028 0.060 Uiso 1 1 calc R U . . .
H30C H 0.7386 0.8905 0.5617 0.060 Uiso 1 1 calc R U . . .
C31 C 0.64512(19) 0.95561(12) 0.47377(15) 0.0352(6) Uani 1 1 d . . . . .
H31A H 0.6869 0.9339 0.4496 0.053 Uiso 1 1 calc R U . . .
H31B H 0.6648 0.9950 0.4857 0.053 Uiso 1 1 calc R U . . .
H31C H 0.5969 0.9585 0.4423 0.053 Uiso 1 1 calc R U . . .
C32 C 0.5624(3) 0.95822(14) 0.58126(18) 0.0549(11) Uani 1 1 d . . . . .
H32A H 0.5139 0.9632 0.5505 0.082 Uiso 1 1 calc R U . . .
H32B H 0.5845 0.9968 0.5941 0.082 Uiso 1 1 calc R U . . .
H32C H 0.5488 0.9371 0.6245 0.082 Uiso 1 1 calc R U . . .
C33 C 0.44045(15) 0.78574(16) 0.47718(15) 0.0381(7) Uani 1 1 d . . . . .
C34 C 0.3966(2) 0.7290(2) 0.4605(2) 0.0656(12) Uani 1 1 d . . . . .
H34A H 0.4297 0.7043 0.4307 0.098 Uiso 1 1 calc R U . . .
H34B H 0.3454 0.7375 0.4350 0.098 Uiso 1 1 calc R U . . .
H34C H 0.3863 0.7084 0.5049 0.098 Uiso 1 1 calc R U . . .
C35 C 0.39239(19) 0.8258(2) 0.52350(19) 0.0623(12) Uani 1 1 d . . . . .
H35A H 0.3816 0.8058 0.5682 0.093 Uiso 1 1 calc R U . . .
H35B H 0.3414 0.8358 0.4986 0.093 Uiso 1 1 calc R U . . .
H35C H 0.4231 0.8616 0.5337 0.093 Uiso 1 1 calc R U . . .
C36 C 0.45816(18) 0.81741(17) 0.40796(16) 0.0441(8) Uani 1 1 d . . . . .
H36A H 0.4911 0.8522 0.4187 0.066 Uiso 1 1 calc R U . . .
H36B H 0.4075 0.8293 0.3838 0.066 Uiso 1 1 calc R U . . .
H36C H 0.4873 0.7910 0.3770 0.066 Uiso 1 1 calc R U . . .
C37 C 0.67413(16) 0.78485(13) 0.38787(14) 0.0310(6) Uani 1 1 d . U . . .
H37A H 0.6731 0.8186 0.4208 0.037 Uiso 0.484(14) 1 calc R U P A 1
H37B H 0.6211 0.7651 0.3873 0.037 Uiso 0.484(14) 1 calc R U P A 1
H37C H 0.6856 0.8246 0.4069 0.037 Uiso 0.516(14) 1 calc R U P A 2
H37D H 0.6219 0.7714 0.4052 0.037 Uiso 0.516(14) 1 calc R U P A 2
C40 C 0.78169(17) 0.72788(13) 0.34751(14) 0.0321(6) Uani 1 1 d . U . . .
H40A H 0.7651 0.6884 0.3307 0.038 Uiso 0.484(14) 1 calc R U P A 1
H40B H 0.8403 0.7275 0.3591 0.038 Uiso 0.484(14) 1 calc R U P A 1
H40C H 0.7903 0.6850 0.3463 0.038 Uiso 0.516(14) 1 calc R U P A 2
H40D H 0.8346 0.7477 0.3477 0.038 Uiso 0.516(14) 1 calc R U P A 2
C41 C 0.62347(18) 0.63062(14) 0.41620(15) 0.0375(7) Uani 1 1 d . . . . .
H41A H 0.6689 0.6267 0.3842 0.045 Uiso 1 1 calc R U . . .
H41B H 0.5867 0.6616 0.3974 0.045 Uiso 1 1 calc R U . . .
C42 C 0.5800(2) 0.57367(16) 0.4229(2) 0.0546(9) Uani 1 1 d . . . . .
H42A H 0.6178 0.5402 0.4235 0.065 Uiso 1 1 calc R U . . .
H42B H 0.5394 0.5683 0.3834 0.065 Uiso 1 1 calc R U . . .
C43 C 0.5407(2) 0.57970(16) 0.4928(2) 0.0530(9) Uani 1 1 d . . . . .
H43A H 0.5371 0.5412 0.5166 0.064 Uiso 1 1 calc R U . . .
H43B H 0.4859 0.5962 0.4859 0.064 Uiso 1 1 calc R U . . .
C44 C 0.59441(16) 0.62099(12) 0.53622(15) 0.0311(6) Uani 1 1 d . . . . .
H44A H 0.5624 0.6531 0.5562 0.037 Uiso 1 1 calc R U . . .
H44B H 0.6224 0.5998 0.5758 0.037 Uiso 1 1 calc R U . . .
C45 C 0.92834(15) 0.64448(11) 0.46303(15) 0.0282(6) Uani 1 1 d . . . . .
H45A H 0.9538 0.6565 0.5092 0.034 Uiso 1 1 calc R U . . .
H45B H 0.9401 0.6745 0.4270 0.034 Uiso 1 1 calc R U . . .
C46 C 0.95937(16) 0.58520(11) 0.44090(15) 0.0280(6) Uani 1 1 d . . . . .
H46A H 1.0152 0.5786 0.4593 0.034 Uiso 1 1 calc R U . . .
H46B H 0.9571 0.5808 0.3885 0.034 Uiso 1 1 calc R U . . .
C47 C 0.90085(16) 0.54390(11) 0.47552(14) 0.0277(5) Uani 1 1 d . . . . .
H47A H 0.8991 0.5053 0.4515 0.033 Uiso 1 1 calc R U . . .
H47B H 0.9153 0.5383 0.5266 0.033 Uiso 1 1 calc R U . . .
C48 C 0.82142(15) 0.57603(10) 0.46514(13) 0.0229(5) Uani 1 1 d . . . . .
H48A H 0.7954 0.5664 0.4184 0.028 Uiso 1 1 calc R U . . .
H48B H 0.7844 0.5655 0.5029 0.028 Uiso 1 1 calc R U . . .
O16 O 0.8240(5) 0.9159(3) 0.2330(4) 0.096(2) Uani 0.552(8) 1 d D U P B 1
C49 C 0.8956(5) 0.9465(4) 0.2176(5) 0.084(2) Uani 0.552(8) 1 d D U P B 1
H49A H 0.9367 0.9406 0.2565 0.101 Uiso 0.552(8) 1 calc R U P B 1
H49B H 0.8844 0.9890 0.2134 0.101 Uiso 0.552(8) 1 calc R U P B 1
C50 C 0.9262(6) 0.9234(5) 0.1484(5) 0.080(2) Uani 0.552(8) 1 d D U P B 1
H50A H 0.9619 0.9523 0.1264 0.096 Uiso 0.552(8) 1 calc R U P B 1
H50B H 0.9561 0.8862 0.1561 0.096 Uiso 0.552(8) 1 calc R U P B 1
C51 C 0.8507(6) 0.9136(6) 0.1025(6) 0.100(3) Uani 0.552(8) 1 d D U P B 1
H51A H 0.8587 0.8858 0.0630 0.120 Uiso 0.552(8) 1 calc R U P B 1
H51B H 0.8265 0.9505 0.0841 0.120 Uiso 0.552(8) 1 calc R U P B 1
C52 C 0.8043(8) 0.8867(5) 0.1632(5) 0.104(3) Uani 0.552(8) 1 d D U P B 1
H52A H 0.7458 0.8903 0.1520 0.125 Uiso 0.552(8) 1 calc R U P B 1
H52B H 0.8173 0.8445 0.1671 0.125 Uiso 0.552(8) 1 calc R U P B 1
O16A O 0.7707(6) 0.9084(5) 0.1929(6) 0.120(3) Uani 0.448(8) 1 d D U P B 2
C49A C 0.8545(6) 0.8999(8) 0.2245(8) 0.097(3) Uani 0.448(8) 1 d D U P B 2
H49C H 0.8599 0.9218 0.2698 0.116 Uiso 0.448(8) 1 calc R U P B 2
H49D H 0.8628 0.8579 0.2352 0.116 Uiso 0.448(8) 1 calc R U P B 2
C50A C 0.9174(8) 0.9199(7) 0.1768(7) 0.092(3) Uani 0.448(8) 1 d D U P B 2
H50C H 0.9694 0.8991 0.1836 0.110 Uiso 0.448(8) 1 calc R U P B 2
H50D H 0.9250 0.9629 0.1758 0.110 Uiso 0.448(8) 1 calc R U P B 2
C51A C 0.8644(8) 0.8966(7) 0.1175(8) 0.104(3) Uani 0.448(8) 1 d D U P B 2
H51C H 0.8620 0.8534 0.1213 0.125 Uiso 0.448(8) 1 calc R U P B 2
H51D H 0.8885 0.9063 0.0717 0.125 Uiso 0.448(8) 1 calc R U P B 2
C52A C 0.7798(7) 0.9209(6) 0.1171(6) 0.107(4) Uani 0.448(8) 1 d D U P B 2
H52C H 0.7772 0.9632 0.1059 0.128 Uiso 0.448(8) 1 calc R U P B 2
H52D H 0.7415 0.8987 0.0857 0.128 Uiso 0.448(8) 1 calc R U P B 2
O1 O 0.77353(9) 0.64682(7) 0.62924(8) 0.0188(3) Uani 1 1 d . . . . .
O2 O 0.89117(9) 0.56763(7) 0.66275(8) 0.0178(3) Uani 1 1 d . . . . .
O3 O 0.78374(9) 0.58983(7) 0.75491(8) 0.0185(3) Uani 1 1 d . . . . .
O4 O 0.74416(10) 0.53518(7) 0.63069(9) 0.0201(3) Uani 1 1 d . . . . .
O5 O 0.87445(9) 0.76649(7) 0.54098(9) 0.0198(3) Uani 1 1 d . . . . .
O6 O 1.02864(9) 0.75329(7) 0.53096(9) 0.0203(3) Uani 1 1 d . . . . .
O7 O 0.98100(9) 0.81214(7) 0.63927(8) 0.0200(3) Uani 1 1 d . . . . .
O8 O 0.96550(10) 0.86115(7) 0.51510(9) 0.0214(3) Uani 1 1 d . . . . .
O9 O 0.65907(9) 0.77017(7) 0.57274(9) 0.0186(3) Uani 1 1 d . . . . .
O10 O 0.53877(10) 0.82684(8) 0.63667(9) 0.0238(4) Uani 1 1 d . . . . .
O11 O 0.58960(10) 0.86878(7) 0.51900(9) 0.0219(3) Uani 1 1 d . . . . .
O12 O 0.51576(10) 0.76869(8) 0.51275(9) 0.0251(4) Uani 1 1 d . . . . .
O13 O 0.73768(10) 0.74452(8) 0.40913(9) 0.0238(4) Uani 1 1 d . . . . .
O14 O 0.65199(10) 0.64406(8) 0.48742(9) 0.0245(4) Uani 1 1 d . . . . .
O15 O 0.84210(9) 0.63775(7) 0.46898(9) 0.0206(3) Uani 1 1 d . . . . .
O17 O 0.8075(2) 0.54694(19) 0.2649(2) 0.1058(11) Uani 1 1 d . U . . .
Ce1 Ce 0.76142(2) 0.71276(2) 0.54112(2) 0.01252(4) Uani 1 1 d . . . . .
Si1 Si 0.79719(4) 0.58770(3) 0.66924(3) 0.01524(12) Uani 1 1 d . . . . .
Si2 Si 0.95811(4) 0.79807(3) 0.55575(3) 0.01628(12) Uani 1 1 d . . . . .
Si3 Si 0.57912(4) 0.80740(3) 0.56236(3) 0.01739(12) Uani 1 1 d . . . . .
C53 C 0.7312(10) 0.5706(7) 0.2721(10) 0.0445(19) Uani 0.398(8) 1 d . U P C 1
H53A H 0.7042 0.5495 0.3103 0.053 Uiso 0.398(8) 1 calc R U P C 1
H53B H 0.7367 0.6122 0.2866 0.053 Uiso 0.398(8) 1 calc R U P C 1
C54 C 0.6851(8) 0.5677(6) 0.2127(6) 0.0728(19) Uani 0.398(8) 1 d . U P C 1
H54A H 0.6653 0.6074 0.2002 0.087 Uiso 0.398(8) 1 calc R U P C 1
H54B H 0.6378 0.5427 0.2211 0.087 Uiso 0.398(8) 1 calc R U P C 1
C55 C 0.7269(7) 0.5447(5) 0.1552(6) 0.0592(18) Uani 0.398(8) 1 d . U P C 1
H55A H 0.7453 0.5763 0.1237 0.071 Uiso 0.398(8) 1 calc R U P C 1
H55B H 0.6929 0.5170 0.1268 0.071 Uiso 0.398(8) 1 calc R U P C 1
C56 C 0.7980(8) 0.5133(6) 0.1925(7) 0.067(2) Uani 0.398(8) 1 d . U P C 1
H56A H 0.8472 0.5167 0.1649 0.080 Uiso 0.398(8) 1 calc R U P C 1
H56B H 0.7860 0.4713 0.2002 0.080 Uiso 0.398(8) 1 calc R U P C 1
C53A C 0.7435(7) 0.5828(4) 0.2694(6) 0.0466(17) Uani 0.602(8) 1 d . U P C 2
H53C H 0.7576 0.6167 0.3003 0.056 Uiso 0.602(8) 1 calc R U P C 2
H53D H 0.6982 0.5616 0.2901 0.056 Uiso 0.602(8) 1 calc R U P C 2
C54A C 0.7215(5) 0.6022(3) 0.2006(4) 0.0634(15) Uani 0.602(8) 1 d . U P C 2
H54C H 0.7393 0.6431 0.1942 0.076 Uiso 0.602(8) 1 calc R U P C 2
H54D H 0.6622 0.6008 0.1931 0.076 Uiso 0.602(8) 1 calc R U P C 2
C55A C 0.7588(6) 0.5646(4) 0.1505(5) 0.0728(17) Uani 0.602(8) 1 d . U P C 2
H55C H 0.7198 0.5351 0.1318 0.087 Uiso 0.602(8) 1 calc R U P C 2
H55D H 0.7778 0.5879 0.1101 0.087 Uiso 0.602(8) 1 calc R U P C 2
C56A C 0.8196(6) 0.5388(5) 0.1840(5) 0.0738(18) Uani 0.602(8) 1 d . U P C 2
H56C H 0.8709 0.5568 0.1705 0.089 Uiso 0.602(8) 1 calc R U P C 2
H56D H 0.8207 0.4966 0.1718 0.089 Uiso 0.602(8) 1 calc R U P C 2
C38 C 0.6940(6) 0.8045(4) 0.3140(5) 0.0364(18) Uani 0.484(14) 1 d . U P A 1
H38A H 0.6476 0.7974 0.2806 0.044 Uiso 0.484(14) 1 calc R U P A 1
H38B H 0.7059 0.8470 0.3142 0.044 Uiso 0.484(14) 1 calc R U P A 1
C39 C 0.7615(5) 0.7729(4) 0.2922(4) 0.0331(16) Uani 0.484(14) 1 d . U P A 1
H39A H 0.8077 0.7997 0.2869 0.040 Uiso 0.484(14) 1 calc R U P A 1
H39B H 0.7492 0.7537 0.2459 0.040 Uiso 0.484(14) 1 calc R U P A 1
C38A C 0.6729(4) 0.7849(5) 0.3071(4) 0.039(2) Uani 0.516(14) 1 d . . P A 2
H38C H 0.6191 0.7731 0.2880 0.047 Uiso 0.516(14) 1 calc R U P A 2
H38D H 0.6842 0.8249 0.2897 0.047 Uiso 0.516(14) 1 calc R U P A 2
C39A C 0.7283(6) 0.7477(4) 0.2845(3) 0.040(2) Uani 0.516(14) 1 d . . P A 2
H39C H 0.7614 0.7673 0.2489 0.048 Uiso 0.516(14) 1 calc R U P A 2
H39D H 0.7017 0.7134 0.2616 0.048 Uiso 0.516(14) 1 calc R U P A 2

loop_
_atom_site_aniso_label
_atom_site_aniso_U_11
_atom_site_aniso_U_22
_atom_site_aniso_U_33
_atom_site_aniso_U_23
_atom_site_aniso_U_13
_atom_site_aniso_U_12
C1 0.0139(10) 0.0243(12) 0.0217(12) -0.0012(9) 0.0011(9) 0.0026(9)
C2 0.0176(11) 0.0247(12) 0.0293(13) -0.0055(10) 0.0006(9) -0.0014(9)
C3 0.0257(13) 0.0407(15) 0.0263(13) 0.0054(12) -0.0026(10) 0.0083(11)
C4 0.0178(11) 0.0338(14) 0.0324(14) -0.0057(11) 0.0051(10) 0.0032(10)
C5 0.0178(11) 0.0289(12) 0.0194(11) -0.0012(10) 0.0052(9) 0.0069(9)
C6 0.0187(12) 0.0497(17) 0.0324(15) -0.0054(13) 0.0050(11) 0.0062(11)
C7 0.0390(16) 0.0310(14) 0.0329(15) -0.0065(12) 0.0064(12) 0.0091(12)
C8 0.0349(15) 0.0435(16) 0.0228(13) 0.0024(12) 0.0108(11) 0.0099(12)
C9 0.0265(12) 0.0177(11) 0.0303(13) -0.0011(10) 0.0055(10) -0.0051(9)
C10 0.0523(19) 0.0223(13) 0.0515(19) -0.0069(13) 0.0236(15) -0.0014(12)
C11 0.0361(15) 0.0330(15) 0.0432(17) -0.0003(13) -0.0023(13) -0.0155(12)
C12 0.0327(14) 0.0216(12) 0.0388(16) 0.0059(11) 0.0034(12) -0.0034(10)
C13 0.0119(10) 0.0368(14) 0.0261(13) -0.0004(11) 0.0036(9) 0.0006(9)
C14 0.0223(13) 0.0564(19) 0.0357(16) 0.0090(14) -0.0017(11) 0.0074(13)
C15 0.0238(14) 0.098(3) 0.0440(19) -0.0237(19) 0.0076(13) 0.0185(17)
C16 0.0181(13) 0.051(2) 0.081(3) 0.0178(18) -0.0010(15) -0.0115(13)
C17 0.0226(12) 0.0286(12) 0.0171(11) -0.0049(9) 0.0030(9) 0.0053(10)
C18 0.0475(17) 0.0284(14) 0.0329(15) -0.0085(12) 0.0068(13) 0.0040(12)
C19 0.0354(15) 0.0559(19) 0.0196(13) -0.0065(13) -0.0016(11) 0.0093(14)
C20 0.0247(13) 0.0384(15) 0.0340(15) -0.0054(12) 0.0119(11) 0.0047(11)
C21 0.0253(12) 0.0289(13) 0.0209(12) 0.0049(10) 0.0038(10) -0.0005(10)
C22 0.0464(17) 0.0388(16) 0.0215(13) 0.0007(12) 0.0044(12) 0.0038(13)
C23 0.0470(18) 0.0361(16) 0.0372(17) 0.0123(13) 0.0057(13) -0.0084(13)
C24 0.0291(14) 0.0452(17) 0.0323(15) 0.0105(13) -0.0001(11) 0.0047(12)
C25 0.0345(14) 0.0327(14) 0.0182(12) 0.0054(10) 0.0093(10) 0.0021(11)
C26 0.054(2) 0.054(2) 0.0269(15) 0.0077(14) -0.0059(14) 0.0048(16)
C27 0.084(3) 0.0374(17) 0.0325(17) 0.0066(14) 0.0166(17) -0.0141(17)
C28 0.051(2) 0.079(3) 0.0360(18) 0.0082(17) 0.0287(16) 0.0134(18)
C29 0.0432(16) 0.0212(12) 0.0242(13) 0.0027(10) 0.0088(11) 0.0050(11)
C30 0.057(2) 0.0333(15) 0.0288(15) 0.0019(12) -0.0069(13) -0.0142(14)
C31 0.0447(16) 0.0276(14) 0.0341(15) 0.0096(12) 0.0127(13) 0.0062(12)
C32 0.094(3) 0.0282(15) 0.0450(19) 0.0079(14) 0.0384(19) 0.0242(17)
C33 0.0123(11) 0.072(2) 0.0290(14) 0.0088(14) -0.0057(10) 0.0009(13)
C34 0.0361(19) 0.096(3) 0.063(3) 0.016(2) -0.0222(17) -0.028(2)
C35 0.0222(15) 0.122(4) 0.043(2) 0.008(2) 0.0001(13) 0.0284(19)
C36 0.0251(14) 0.077(2) 0.0296(15) 0.0146(16) -0.0040(11) 0.0059(15)
C37 0.0244(12) 0.0418(15) 0.0268(13) 0.0064(11) 0.0002(10) 0.0101(11)
C40 0.0315(13) 0.0452(15) 0.0199(12) 0.0004(11) 0.0062(10) 0.0084(11)
C41 0.0366(15) 0.0501(18) 0.0250(14) -0.0070(13) -0.0095(11) -0.0109(13)
C42 0.061(2) 0.050(2) 0.051(2) -0.0171(17) -0.0184(17) -0.0139(17)
C43 0.0474(19) 0.054(2) 0.057(2) -0.0056(17) -0.0043(16) -0.0330(17)
C44 0.0221(12) 0.0349(14) 0.0365(15) -0.0050(12) 0.0037(11) -0.0105(11)
C45 0.0207(12) 0.0256(13) 0.0390(15) -0.0042(11) 0.0074(11) 0.0015(10)
C46 0.0263(13) 0.0281(13) 0.0303(14) -0.0022(11) 0.0098(11) 0.0060(10)
C47 0.0329(14) 0.0226(12) 0.0283(13) -0.0017(10) 0.0095(11) 0.0065(10)
C48 0.0256(12) 0.0225(12) 0.0210(12) -0.0045(9) 0.0040(9) -0.0016(9)
O16 0.110(4) 0.099(4) 0.079(3) 0.008(3) 0.010(3) -0.022(3)
C49 0.098(4) 0.085(4) 0.069(3) 0.017(3) 0.003(3) -0.009(3)
C50 0.084(3) 0.070(4) 0.086(4) 0.007(3) 0.008(3) 0.023(3)
C51 0.112(4) 0.102(5) 0.087(3) -0.011(3) 0.003(3) 0.010(4)
C52 0.108(4) 0.106(4) 0.098(4) -0.009(3) 0.009(3) -0.018(3)
O16A 0.110(5) 0.121(5) 0.126(5) 0.010(4) -0.007(4) 0.008(4)
C49A 0.091(5) 0.100(5) 0.099(4) 0.009(4) -0.005(4) 0.013(4)
C50A 0.092(5) 0.087(5) 0.095(5) 0.001(4) -0.004(3) 0.019(4)
C51A 0.111(5) 0.101(5) 0.100(4) -0.010(4) 0.001(4) 0.016(4)
C52A 0.104(5) 0.105(5) 0.109(5) 0.010(4) -0.015(4) 0.003(4)
O1 0.0190(8) 0.0199(8) 0.0176(8) 0.0011(6) 0.0011(6) 0.0013(6)
O2 0.0154(7) 0.0187(8) 0.0194(8) -0.0027(6) 0.0024(6) 0.0013(6)
O3 0.0155(7) 0.0238(8) 0.0165(8) 0.0020(6) 0.0039(6) 0.0055(6)
O4 0.0214(8) 0.0169(8) 0.0221(8) -0.0005(6) 0.0013(6) -0.0022(6)
O5 0.0145(7) 0.0221(8) 0.0229(8) 0.0009(7) 0.0021(6) -0.0024(6)
O6 0.0120(7) 0.0266(9) 0.0225(8) -0.0050(7) 0.0026(6) 0.0007(6)
O7 0.0170(8) 0.0263(8) 0.0168(8) -0.0027(7) 0.0022(6) 0.0028(6)
O8 0.0229(8) 0.0240(8) 0.0174(8) 0.0008(7) 0.0022(6) -0.0047(7)
O9 0.0147(7) 0.0213(8) 0.0199(8) 0.0002(6) 0.0011(6) 0.0048(6)
O10 0.0235(8) 0.0309(9) 0.0176(8) 0.0059(7) 0.0078(7) 0.0109(7)
O11 0.0217(8) 0.0260(9) 0.0183(8) 0.0045(7) 0.0038(6) 0.0072(7)
O12 0.0151(8) 0.0372(10) 0.0227(9) 0.0033(8) -0.0032(7) 0.0014(7)
O13 0.0221(8) 0.0346(10) 0.0146(8) 0.0007(7) 0.0009(6) 0.0058(7)
O14 0.0189(8) 0.0336(10) 0.0207(9) -0.0066(7) -0.0018(6) -0.0074(7)
O15 0.0181(8) 0.0196(8) 0.0246(9) -0.0027(7) 0.0039(6) 0.0027(6)
O17 0.100(2) 0.138(3) 0.0782(18) -0.0280(19) -0.0048(17) 0.0210(19)
Ce1 0.00936(6) 0.01616(6) 0.01208(6) -0.00055(5) 0.00090(4) 0.00062(4)
Si1 0.0142(3) 0.0164(3) 0.0153(3) 0.0003(2) 0.0027(2) 0.0010(2)
Si2 0.0121(3) 0.0200(3) 0.0169(3) -0.0009(2) 0.0027(2) -0.0018(2)
Si3 0.0127(3) 0.0237(3) 0.0159(3) 0.0026(2) 0.0023(2) 0.0050(2)
C53 0.046(3) 0.053(4) 0.036(3) -0.011(3) 0.020(2) 0.001(3)
C54 0.074(3) 0.078(3) 0.067(3) -0.010(3) 0.009(3) 0.017(3)
C55 0.064(3) 0.061(3) 0.052(3) -0.016(3) 0.003(3) 0.005(3)
C56 0.073(3) 0.073(4) 0.056(3) -0.012(3) 0.010(3) 0.018(3)
C53A 0.056(3) 0.049(3) 0.035(2) -0.027(2) 0.005(2) 0.015(3)
C54A 0.069(3) 0.060(3) 0.062(3) -0.015(2) 0.010(2) 0.011(2)
C55A 0.084(3) 0.079(3) 0.056(2) -0.005(3) 0.019(2) 0.025(3)
C56A 0.071(3) 0.092(3) 0.059(3) -0.024(3) 0.009(2) 0.014(3)
C38 0.037(3) 0.043(3) 0.028(3) 0.011(3) -0.006(3) 0.005(3)
C39 0.029(3) 0.048(3) 0.023(2) 0.004(2) 0.000(2) -0.001(2)
C38A 0.020(3) 0.081(7) 0.016(3) 0.008(4) -0.004(2) -0.002(3)
C39A 0.046(5) 0.059(5) 0.014(3) 0.007(3) -0.001(3) 0.010(4)

loop_
_atom_type_symbol
_atom_type_description
_atom_type_scat_dispersion_real
_atom_type_scat_dispersion_imag
_atom_type_scat_source
C C 0.0033 0.0016 'International Tables Vol C Tables 4.2.6.8 and 6.1.1.4'
H H 0.0000 0.0000 'International Tables Vol C Tables 4.2.6.8 and 6.1.1.4'
O O 0.0106 0.0060 'International Tables Vol C Tables 4.2.6.8 and 6.1.1.4'
Ce Ce -0.2486 2.6331 'International Tables Vol C Tables 4.2.6.8 and 6.1.1.4'
Si Si 0.0817 0.0704 'International Tables Vol C Tables 4.2.6.8 and 6.1.1.4'

loop_
_geom_angle_atom_site_label_1
_geom_angle_atom_site_label_2
_geom_angle_atom_site_label_3
_geom_angle
O2 C1 C3 109.04(19)
O2 C1 C2 110.64(18)
C3 C1 C2 111.5(2)
O2 C1 C4 105.46(19)
C3 C1 C4 109.7(2)
C2 C1 C4 110.4(2)
C1 C2 H2A 109.5
C1 C2 H2B 109.5
H2A C2 H2B 109.5
C1 C2 H2C 109.5
H2A C2 H2C 109.5
H2B C2 H2C 109.5
C1 C3 H3A 109.5
C1 C3 H3B 109.5
H3A C3 H3B 109.5
C1 C3 H3C 109.5
H3A C3 H3C 109.5
H3B C3 H3C 109.5
C1 C4 H4A 109.5
C1 C4 H4B 109.5
H4A C4 H4B 109.5
C1 C4 H4C 109.5
H4A C4 H4C 109.5
H4B C4 H4C 109.5
O3 C5 C8 105.53(19)
O3 C5 C7 108.74(19)
C8 C5 C7 110.9(2)
O3 C5 C6 110.5(2)
C8 C5 C6 110.4(2)
C7 C5 C6 110.7(2)
C5 C6 H6A 109.5
C5 C6 H6B 109.5
H6A C6 H6B 109.5
C5 C6 H6C 109.5
H6A C6 H6C 109.5
H6B C6 H6C 109.5
C5 C7 H7A 109.5
C5 C7 H7B 109.5
H7A C7 H7B 109.5
C5 C7 H7C 109.5
H7A C7 H7C 109.5
H7B C7 H7C 109.5
C5 C8 H8A 109.5
C5 C8 H8B 109.5
H8A C8 H8B 109.5
C5 C8 H8C 109.5
H8A C8 H8C 109.5
H8B C8 H8C 109.5
O4 C9 C10 108.9(2)
O4 C9 C11 105.7(2)
C10 C9 C11 110.7(2)
O4 C9 C12 111.6(2)
C10 C9 C12 109.8(2)
C11 C9 C12 110.0(2)
C9 C10 H10A 109.5
C9 C10 H10B 109.5
H10A C10 H10B 109.5
C9 C10 H10C 109.5
H10A C10 H10C 109.5
H10B C10 H10C 109.5
C9 C11 H11A 109.5
C9 C11 H11B 109.5
H11A C11 H11B 109.5
C9 C11 H11C 109.5
H11A C11 H11C 109.5
H11B C11 H11C 109.5
C9 C12 H12A 109.5
C9 C12 H12B 109.5
H12A C12 H12B 109.5
C9 C12 H12C 109.5
H12A C12 H12C 109.5
H12B C12 H12C 109.5
O6 C13 C14 109.4(2)
O6 C13 C15 105.4(2)
C14 C13 C15 110.7(3)
O6 C13 C16 111.1(2)
C14 C13 C16 109.6(3)
C15 C13 C16 110.6(3)
C13 C14 H14A 109.5
C13 C14 H14B 109.5
H14A C14 H14B 109.5
C13 C14 H14C 109.5
H14A C14 H14C 109.5
H14B C14 H14C 109.5
C13 C15 H15A 109.5
C13 C15 H15B 109.5
H15A C15 H15B 109.5
C13 C15 H15C 109.5
H15A C15 H15C 109.5
H15B C15 H15C 109.5
C13 C16 H16A 109.5
C13 C16 H16B 109.5
H16A C16 H16B 109.5
C13 C16 H16C 109.5
H16A C16 H16C 109.5
H16B C16 H16C 109.5
O7 C17 C19 105.26(19)
O7 C17 C18 109.9(2)
C19 C17 C18 110.9(2)
O7 C17 C20 110.2(2)
C19 C17 C20 109.4(2)
C18 C17 C20 110.9(2)
C17 C18 H18A 109.5
C17 C18 H18B 109.5
H18A C18 H18B 109.5
C17 C18 H18C 109.5
H18A C18 H18C 109.5
H18B C18 H18C 109.5
C17 C19 H19A 109.5
C17 C19 H19B 109.5
H19A C19 H19B 109.5
C17 C19 H19C 109.5
H19A C19 H19C 109.5
H19B C19 H19C 109.5
C17 C20 H20A 109.5
C17 C20 H20B 109.5
H20A C20 H20B 109.5
C17 C20 H20C 109.5
H20A C20 H20C 109.5
H20B C20 H20C 109.5
O8 C21 C23 106.4(2)
O8 C21 C24 109.0(2)
C23 C21 C24 110.2(2)
O8 C21 C22 110.6(2)
C23 C21 C22 109.8(2)
C24 C21 C22 110.7(2)
C21 C22 H22A 109.5
C21 C22 H22B 109.5
H22A C22 H22B 109.5
C21 C22 H22C 109.5
H22A C22 H22C 109.5
H22B C22 H22C 109.5
C21 C23 H23A 109.5
C21 C23 H23B 109.5
H23A C23 H23B 109.5
C21 C23 H23C 109.5
H23A C23 H23C 109.5
H23B C23 H23C 109.5
C21 C24 H24A 109.5
C21 C24 H24B 109.5
H24A C24 H24B 109.5
C21 C24 H24C 109.5
H24A C24 H24C 109.5
H24B C24 H24C 109.5
O10 C25 C26 108.2(2)
O10 C25 C28 105.9(2)
C26 C25 C28 109.9(3)
O10 C25 C27 110.5(2)
C26 C25 C27 110.7(3)
C28 C25 C27 111.5(3)
C25 C26 H26A 109.5
C25 C26 H26B 109.5
H26A C26 H26B 109.5
C25 C26 H26C 109.5
H26A C26 H26C 109.5
H26B C26 H26C 109.5
C25 C27 H27A 109.5
C25 C27 H27B 109.5
H27A C27 H27B 109.5
C25 C27 H27C 109.5
H27A C27 H27C 109.5
H27B C27 H27C 109.5
C25 C28 H28A 109.5
C25 C28 H28B 109.5
H28A C28 H28B 109.5
C25 C28 H28C 109.5
H28A C28 H28C 109.5
H28B C28 H28C 109.5
O11 C29 C30 110.5(2)
O11 C29 C32 109.0(2)
C30 C29 C32 111.3(3)
O11 C29 C31 105.5(2)
C30 C29 C31 110.6(2)
C32 C29 C31 109.8(2)
C29 C30 H30A 109.5
C29 C30 H30B 109.5
H30A C30 H30B 109.5
C29 C30 H30C 109.5
H30A C30 H30C 109.5
H30B C30 H30C 109.5
C29 C31 H31A 109.5
C29 C31 H31B 109.5
H31A C31 H31B 109.5
C29 C31 H31C 109.5
H31A C31 H31C 109.5
H31B C31 H31C 109.5
C29 C32 H32A 109.5
C29 C32 H32B 109.5
H32A C32 H32B 109.5
C29 C32 H32C 109.5
H32A C32 H32C 109.5
H32B C32 H32C 109.5
O12 C33 C34 105.4(3)
O12 C33 C35 111.3(2)
C34 C33 C35 112.0(3)
O12 C33 C36 109.1(2)
C34 C33 C36 109.6(3)
C35 C33 C36 109.3(3)
C33 C34 H34A 109.5
C33 C34 H34B 109.5
H34A C34 H34B 109.5
C33 C34 H34C 109.5
H34A C34 H34C 109.5
H34B C34 H34C 109.5
C33 C35 H35A 109.5
C33 C35 H35B 109.5
H35A C35 H35B 109.5
C33 C35 H35C 109.5
H35A C35 H35C 109.5
H35B C35 H35C 109.5
C33 C36 H36A 109.5
C33 C36 H36B 109.5
H36A C36 H36B 109.5
C33 C36 H36C 109.5
H36A C36 H36C 109.5
H36B C36 H36C 109.5
O13 C37 C38 105.0(4)
O13 C37 C38A 104.9(4)
O13 C37 H37A 110.8
C38 C37 H37A 110.8
O13 C37 H37B 110.8
C38 C37 H37B 110.8
H37A C37 H37B 108.8
O13 C37 H37C 110.8
C38A C37 H37C 110.8
O13 C37 H37D 110.8
C38A C37 H37D 110.8
H37C C37 H37D 108.8
O13 C40 C39 105.8(3)
O13 C40 C39A 104.4(3)
O13 C40 H40A 110.6
C39 C40 H40A 110.6
O13 C40 H40B 110.6
C39 C40 H40B 110.6
H40A C40 H40B 108.7
O13 C40 H40C 110.9
C39A C40 H40C 110.9
O13 C40 H40D 110.9
C39A C40 H40D 110.9
H40C C40 H40D 108.9
O14 C41 C42 104.5(2)
O14 C41 H41A 110.9
C42 C41 H41A 110.9
O14 C41 H41B 110.9
C42 C41 H41B 110.9
H41A C41 H41B 108.9
C41 C42 C43 102.9(3)
C41 C42 H42A 111.2
C43 C42 H42A 111.2
C41 C42 H42B 111.2
C43 C42 H42B 111.2
H42A C42 H42B 109.1
C42 C43 C44 105.2(3)
C42 C43 H43A 110.7
C44 C43 H43A 110.7
C42 C43 H43B 110.7
C44 C43 H43B 110.7
H43A C43 H43B 108.8
O14 C44 C43 105.9(2)
O14 C44 H44A 110.6
C43 C44 H44A 110.6
O14 C44 H44B 110.6
C43 C44 H44B 110.6
H44A C44 H44B 108.7
O15 C45 C46 106.0(2)
O15 C45 H45A 110.5
C46 C45 H45A 110.5
O15 C45 H45B 110.5
C46 C45 H45B 110.5
H45A C45 H45B 108.7
C45 C46 C47 101.79(19)
C45 C46 H46A 111.4
C47 C46 H46A 111.4
C45 C46 H46B 111.4
C47 C46 H46B 111.4
H46A C46 H46B 109.3
C48 C47 C46 102.4(2)
C48 C47 H47A 111.3
C46 C47 H47A 111.3
C48 C47 H47B 111.3
C46 C47 H47B 111.3
H47A C47 H47B 109.2
O15 C48 C47 105.02(19)
O15 C48 H48A 110.7
C47 C48 H48A 110.7
O15 C48 H48B 110.7
C47 C48 H48B 110.7
H48A C48 H48B 108.8
C49 O16 C52 101.2(7)
O16 C49 C50 108.7(8)
O16 C49 H49A 110.0
C50 C49 H49A 110.0
O16 C49 H49B 110.0
C50 C49 H49B 110.0
H49A C49 H49B 108.3
C51 C50 C49 104.0(8)
C51 C50 H50A 111.0
C49 C50 H50A 111.0
C51 C50 H50B 111.0
C49 C50 H50B 111.0
H50A C50 H50B 109.0
C50 C51 C52 93.7(8)
C50 C51 H51A 113.0
C52 C51 H51A 113.0
C50 C51 H51B 113.0
C52 C51 H51B 113.0
H51A C51 H51B 110.4
O16 C52 C51 112.1(8)
O16 C52 H52A 109.2
C51 C52 H52A 109.2
O16 C52 H52B 109.2
C51 C52 H52B 109.2
H52A C52 H52B 107.9
C52A O16A C49A 106.1(10)
C50A C49A O16A 112.8(11)
C50A C49A C51A 47.2(6)
O16A C49A C51A 74.0(8)
C50A C49A H49C 109.0
O16A C49A H49C 109.0
C51A C49A H49C 150.1
C50A C49A H49D 109.0
O16A C49A H49D 109.0
C51A C49A H49D 98.6
H49C C49A H49D 107.8
C49A C50A C51A 86.1(12)
C49A C50A H50C 114.3
C51A C50A H50C 114.3
C49A C50A H50D 114.3
C51A C50A H50D 114.3
H50C C50A H50D 111.4
C50A C51A C52A 113.2(12)
C50A C51A C49A 46.7(6)
C52A C51A C49A 82.9(8)
C50A C51A H51C 108.9
C52A C51A H51C 108.9
C49A C51A H51C 87.6
C50A C51A H51D 108.9
C52A C51A H51D 108.9
C49A C51A H51D 155.3
H51C C51A H51D 107.8
O16A C52A C51A 93.3(10)
O16A C52A H52C 113.0
C51A C52A H52C 113.0
O16A C52A H52D 113.0
C51A C52A H52D 113.0
H52C C52A H52D 110.4
Si1 O1 Ce1 159.15(10)
C1 O2 Si1 129.12(14)
C5 O3 Si1 130.82(15)
C9 O4 Si1 131.56(16)
Si2 O5 Ce1 168.42(11)
C13 O6 Si2 131.99(16)
C17 O7 Si2 132.18(15)
C21 O8 Si2 130.21(15)
Si3 O9 Ce1 157.16(10)
C25 O10 Si3 132.22(16)
C29 O11 Si3 130.18(16)
C33 O12 Si3 129.97(19)
C37 O13 C40 109.49(19)
C37 O13 Ce1 121.46(14)
C40 O13 Ce1 129.04(15)
C41 O14 C44 108.15(19)
C41 O14 Ce1 134.16(16)
C44 O14 Ce1 116.49(14)
C48 O15 C45 109.38(17)
C48 O15 Ce1 122.68(12)
C45 O15 Ce1 120.34(14)
C53A O17 C56A 105.5(7)
C53 O17 C56 102.4(9)
O1 Ce1 O5 108.53(6)
O1 Ce1 O9 103.96(6)
O5 Ce1 O9 109.01(6)
O1 Ce1 O14 85.54(6)
O5 Ce1 O14 155.50(6)
O9 Ce1 O14 85.85(6)
O1 Ce1 O15 84.93(5)
O5 Ce1 O15 84.73(5)
O9 Ce1 O15 159.60(6)
O14 Ce1 O15 76.45(5)
O1 Ce1 O13 153.96(6)
O5 Ce1 O13 86.61(6)
O9 Ce1 O13 90.20(5)
O14 Ce1 O13 73.63(6)
O15 Ce1 O13 75.26(5)
O1 Si1 O3 113.61(9)
O1 Si1 O2 114.90(9)
O3 Si1 O2 104.55(8)
O1 Si1 O4 107.05(9)
O3 Si1 O4 111.37(9)
O2 Si1 O4 105.10(8)
O5 Si2 O7 115.28(9)
O5 Si2 O8 113.64(9)
O7 Si2 O8 104.94(9)
O5 Si2 O6 107.53(9)
O7 Si2 O6 104.79(9)
O8 Si2 O6 110.30(9)
O9 Si3 O11 114.53(9)
O9 Si3 O10 114.33(9)
O11 Si3 O10 104.50(9)
O9 Si3 O12 107.37(9)
O11 Si3 O12 104.89(9)
O10 Si3 O12 110.86(9)
C54 C53 O17 113.3(13)
C54 C53 H53A 108.9
O17 C53 H53A 108.9
C54 C53 H53B 108.9
O17 C53 H53B 108.9
H53A C53 H53B 107.7
C53 C54 C55 112.2(12)
C53 C54 H54A 109.2
C55 C54 H54A 109.2
C53 C54 H54B 109.2
C55 C54 H54B 109.2
H54A C54 H54B 107.9
C54 C55 C56 102.6(10)
C54 C55 H55A 111.3
C56 C55 H55A 111.3
C54 C55 H55B 111.3
C56 C55 H55B 111.3
H55A C55 H55B 109.2
C55 C56 O17 102.6(8)
C55 C56 H56A 111.2
O17 C56 H56A 111.2
C55 C56 H56B 111.2
O17 C56 H56B 111.2
H56A C56 H56B 109.2
O17 C53A C54A 108.1(8)
O17 C53A H53C 110.1
C54A C53A H53C 110.1
O17 C53A H53D 110.1
C54A C53A H53D 110.1
H53C C53A H53D 108.4
C53A C54A C55A 108.4(7)
C53A C54A H54C 110.0
C55A C54A H54C 110.0
C53A C54A H54D 110.0
C55A C54A H54D 110.0
H54C C54A H54D 108.4
C56A C55A C54A 107.4(8)
C56A C55A H55C 110.2
C54A C55A H55C 110.2
C56A C55A H55D 110.2
C54A C55A H55D 110.2
H55C C55A H55D 108.5
C55A C56A O17 106.8(6)
C55A C56A H56C 110.4
O17 C56A H56C 110.4
C55A C56A H56D 110.4
O17 C56A H56D 110.4
H56C C56A H56D 108.6
C39 C38 C37 108.8(6)
C39 C38 H38A 109.9
C37 C38 H38A 109.9
C39 C38 H38B 109.9
C37 C38 H38B 109.9
H38A C38 H38B 108.3
C38 C39 C40 108.0(6)
C38 C39 H39A 110.1
C40 C39 H39A 110.1
C38 C39 H39B 110.1
C40 C39 H39B 110.1
H39A C39 H39B 108.4
C39A C38A C37 109.8(6)
C39A C38A H38C 109.7
C37 C38A H38C 109.7
C39A C38A H38D 109.7
C37 C38A H38D 109.7
H38C C38A H38D 108.2
C38A C39A C40 109.2(5)
C38A C39A H39C 109.8
C40 C39A H39C 109.8
C38A C39A H39D 109.8
C40 C39A H39D 109.8
H39C C39A H39D 108.3

loop_
_geom_bond_atom_site_label_1
_geom_bond_atom_site_label_2
_geom_bond_distance
C1 O2 1.441(3)
C1 C3 1.522(3)
C1 C2 1.526(3)
C1 C4 1.530(3)
C2 H2A 0.9800
C2 H2B 0.9800
C2 H2C 0.9800
C3 H3A 0.9800
C3 H3B 0.9800
C3 H3C 0.9800
C4 H4A 0.9800
C4 H4B 0.9800
C4 H4C 0.9800
C5 O3 1.434(2)
C5 C8 1.522(3)
C5 C7 1.523(4)
C5 C6 1.528(4)
C6 H6A 0.9800
C6 H6B 0.9800
C6 H6C 0.9800
C7 H7A 0.9800
C7 H7B 0.9800
C7 H7C 0.9800
C8 H8A 0.9800
C8 H8B 0.9800
C8 H8C 0.9800
C9 O4 1.440(3)
C9 C10 1.517(4)
C9 C11 1.520(4)
C9 C12 1.523(4)
C10 H10A 0.9800
C10 H10B 0.9800
C10 H10C 0.9800
C11 H11A 0.9800
C11 H11B 0.9800
C11 H11C 0.9800
C12 H12A 0.9800
C12 H12B 0.9800
C12 H12C 0.9800
C13 O6 1.431(3)
C13 C14 1.513(4)
C13 C15 1.519(4)
C13 C16 1.524(4)
C14 H14A 0.9800
C14 H14B 0.9800
C14 H14C 0.9800
C15 H15A 0.9800
C15 H15B 0.9800
C15 H15C 0.9800
C16 H16A 0.9800
C16 H16B 0.9800
C16 H16C 0.9800
C17 O7 1.438(3)
C17 C19 1.517(4)
C17 C18 1.520(4)
C17 C20 1.527(4)
C18 H18A 0.9800
C18 H18B 0.9800
C18 H18C 0.9800
C19 H19A 0.9800
C19 H19B 0.9800
C19 H19C 0.9800
C20 H20A 0.9800
C20 H20B 0.9800
C20 H20C 0.9800
C21 O8 1.438(3)
C21 C23 1.514(4)
C21 C24 1.518(4)
C21 C22 1.523(4)
C22 H22A 0.9800
C22 H22B 0.9800
C22 H22C 0.9800
C23 H23A 0.9800
C23 H23B 0.9800
C23 H23C 0.9800
C24 H24A 0.9800
C24 H24B 0.9800
C24 H24C 0.9800
C25 O10 1.429(3)
C25 C26 1.518(4)
C25 C28 1.519(4)
C25 C27 1.520(4)
C26 H26A 0.9800
C26 H26B 0.9800
C26 H26C 0.9800
C27 H27A 0.9800
C27 H27B 0.9800
C27 H27C 0.9800
C28 H28A 0.9800
C28 H28B 0.9800
C28 H28C 0.9800
C29 O11 1.435(3)
C29 C30 1.516(4)
C29 C32 1.520(4)
C29 C31 1.529(4)
C30 H30A 0.9800
C30 H30B 0.9800
C30 H30C 0.9800
C31 H31A 0.9800
C31 H31B 0.9800
C31 H31C 0.9800
C32 H32A 0.9800
C32 H32B 0.9800
C32 H32C 0.9800
C33 O12 1.450(3)
C33 C34 1.514(5)
C33 C35 1.514(5)
C33 C36 1.529(4)
C34 H34A 0.9800
C34 H34B 0.9800
C34 H34C 0.9800
C35 H35A 0.9800
C35 H35B 0.9800
C35 H35C 0.9800
C36 H36A 0.9800
C36 H36B 0.9800
C36 H36C 0.9800
C37 O13 1.446(3)
C37 C38 1.510(10)
C37 C38A 1.519(8)
C37 H37A 0.9900
C37 H37B 0.9900
C37 H37C 0.9900
C37 H37D 0.9900
C40 O13 1.448(3)
C40 C39 1.490(7)
C40 C39A 1.522(7)
C40 H40A 0.9900
C40 H40B 0.9900
C40 H40C 0.9900
C40 H40D 0.9900
C41 O14 1.437(3)
C41 C42 1.496(4)
C41 H41A 0.9900
C41 H41B 0.9900
C42 C43 1.499(5)
C42 H42A 0.9900
C42 H42B 0.9900
C43 C44 1.515(4)
C43 H43A 0.9900
C43 H43B 0.9900
C44 O14 1.453(3)
C44 H44A 0.9900
C44 H44B 0.9900
C45 O15 1.452(3)
C45 C46 1.513(3)
C45 H45A 0.9900
C45 H45B 0.9900
C46 C47 1.521(4)
C46 H46A 0.9900
C46 H46B 0.9900
C47 C48 1.517(3)
C47 H47A 0.9900
C47 H47B 0.9900
C48 O15 1.451(3)
C48 H48A 0.9900
C48 H48B 0.9900
O16 C49 1.420(8)
O16 C52 1.498(8)
C49 C50 1.513(8)
C49 H49A 0.9900
C49 H49B 0.9900
C50 C51 1.512(9)
C50 H50A 0.9900
C50 H50B 0.9900
C51 C52 1.535(9)
C51 H51A 0.9900
C51 H51B 0.9900
C52 H52A 0.9900
C52 H52B 0.9900
O16A C52A 1.468(9)
O16A C49A 1.505(9)
C49A C50A 1.479(9)
C49A C51A 2.03(2)
C49A H49C 0.9900
C49A H49D 0.9900
C50A C51A 1.492(9)
C50A H50C 0.9900
C50A H50D 0.9900
C51A C52A 1.513(9)
C51A H51C 0.9900
C51A H51D 0.9900
C52A H52C 0.9900
C52A H52D 0.9900
O1 Si1 1.5869(17)
O1 Ce1 2.2427(16)
O2 Si1 1.6391(16)
O3 Si1 1.6380(16)
O4 Si1 1.6400(17)
O5 Si2 1.5823(17)
O5 Ce1 2.2455(15)
O6 Si2 1.6387(16)
O7 Si2 1.6342(17)
O8 Si2 1.6375(17)
O9 Si3 1.5841(16)
O9 Ce1 2.2487(15)
O10 Si3 1.6375(17)
O11 Si3 1.6344(18)
O12 Si3 1.6381(19)
O13 Ce1 2.6027(16)
O14 Ce1 2.5778(16)
O15 Ce1 2.5939(15)
O17 C53A 1.349(11)
O17 C53 1.393(17)
O17 C56A 1.555(9)
O17 C56 1.565(13)
C53 C54 1.33(2)
C53 H53A 0.9900
C53 H53B 0.9900
C54 C55 1.412(15)
C54 H54A 0.9900
C54 H54B 0.9900
C55 C56 1.531(17)
C55 H55A 0.9900
C55 H55B 0.9900
C56 H56A 0.9900
C56 H56B 0.9900
C53A C54A 1.402(14)
C53A H53C 0.9900
C53A H53D 0.9900
C54A C55A 1.435(9)
C54A H54C 0.9900
C54A H54D 0.9900
C55A C56A 1.310(12)
C55A H55C 0.9900
C55A H55D 0.9900
C56A H56C 0.9900
C56A H56D 0.9900
C38 C39 1.411(12)
C38 H38A 0.9900
C38 H38B 0.9900
C39 H39A 0.9900
C39 H39B 0.9900
C38A C39A 1.336(11)
C38A H38C 0.9900
C38A H38D 0.9900
C39A H39C 0.9900
C39A H39D 0.9900

loop_
_geom_torsion_atom_site_label_1
_geom_torsion_atom_site_label_2
_geom_torsion_atom_site_label_3
_geom_torsion_atom_site_label_4
_geom_torsion
O14 C41 C42 C43 36.8(4)
C41 C42 C43 C44 -27.9(4)
C42 C43 C44 O14 9.4(4)
O15 C45 C46 C47 -30.9(3)
C45 C46 C47 C48 38.7(3)
C46 C47 C48 O15 -33.0(2)
C52 O16 C49 C50 -13.7(11)
O16 C49 C50 C51 38.8(11)
C49 C50 C51 C52 -42.3(11)
C49 O16 C52 C51 -15.7(14)
C50 C51 C52 O16 36.9(13)
C52A O16A C49A C50A 13.5(18)
C52A O16A C49A C51A -13.9(11)
O16A C49A C50A C51A -37.2(16)
C49A C50A C51A C52A 53.9(15)
C49A O16A C52A C51A 18.1(14)
C50A C51A C52A O16A -49.2(16)
C49A C51A C52A O16A -12.9(10)
C3 C1 O2 Si1 83.8(2)
C2 C1 O2 Si1 -39.2(3)
C4 C1 O2 Si1 -158.53(16)
C8 C5 O3 Si1 162.89(18)
C7 C5 O3 Si1 -78.1(3)
C6 C5 O3 Si1 43.6(3)
C10 C9 O4 Si1 -89.4(3)
C11 C9 O4 Si1 151.65(18)
C12 C9 O4 Si1 32.0(3)
C14 C13 O6 Si2 82.8(3)
C15 C13 O6 Si2 -158.1(2)
C16 C13 O6 Si2 -38.3(3)
C19 C17 O7 Si2 173.56(19)
C18 C17 O7 Si2 -66.9(3)
C20 C17 O7 Si2 55.7(3)
C23 C21 O8 Si2 -162.20(18)
C24 C21 O8 Si2 79.0(3)
C22 C21 O8 Si2 -43.0(3)
C26 C25 O10 Si3 85.4(3)
C28 C25 O10 Si3 -156.8(2)
C27 C25 O10 Si3 -35.9(4)
C30 C29 O11 Si3 40.1(3)
C32 C29 O11 Si3 -82.5(3)
C31 C29 O11 Si3 159.68(17)
C34 C33 O12 Si3 -162.0(2)
C35 C33 O12 Si3 -40.3(4)
C36 C33 O12 Si3 80.3(3)
C38 C37 O13 C40 -14.2(5)
C38A C37 O13 C40 8.6(5)
C38 C37 O13 Ce1 165.0(5)
C38A C37 O13 Ce1 -172.1(4)
C39 C40 O13 C37 17.8(5)
C39A C40 O13 C37 -14.3(5)
C39 C40 O13 Ce1 -161.3(4)
C39A C40 O13 Ce1 166.6(5)
C42 C41 O14 C44 -32.1(3)
C42 C41 O14 Ce1 161.4(2)
C43 C44 O14 C41 14.1(3)
C43 C44 O14 Ce1 -176.7(2)
C47 C48 O15 C45 14.1(3)
C47 C48 O15 Ce1 -135.38(15)
C46 C45 O15 C48 10.8(3)
C46 C45 O15 Ce1 161.12(16)
Ce1 O1 Si1 O3 171.1(3)
Ce1 O1 Si1 O2 50.7(3)
Ce1 O1 Si1 O4 -65.5(3)
C5 O3 Si1 O1 41.5(2)
C5 O3 Si1 O2 167.55(19)
C5 O3 Si1 O4 -79.5(2)
C1 O2 Si1 O1 77.0(2)
C1 O2 Si1 O3 -48.3(2)
C1 O2 Si1 O4 -165.65(18)
C9 O4 Si1 O1 175.56(18)
C9 O4 Si1 O3 -59.7(2)
C9 O4 Si1 O2 53.0(2)
Ce1 O5 Si2 O7 -34.1(5)
Ce1 O5 Si2 O8 -155.3(5)
Ce1 O5 Si2 O6 82.3(5)
C17 O7 Si2 O5 -54.8(2)
C17 O7 Si2 O8 71.0(2)
C17 O7 Si2 O6 -172.8(2)
C21 O8 Si2 O5 -44.5(2)
C21 O8 Si2 O7 -171.28(18)
C21 O8 Si2 O6 76.4(2)
C13 O6 Si2 O5 -169.5(2)
C13 O6 Si2 O7 -46.4(2)
C13 O6 Si2 O8 66.1(2)
Ce1 O9 Si3 O11 -71.4(3)
Ce1 O9 Si3 O10 168.1(2)
Ce1 O9 Si3 O12 44.7(3)
C29 O11 Si3 O9 -76.1(2)
C29 O11 Si3 O10 49.7(2)
C29 O11 Si3 O12 166.42(19)
C25 O10 Si3 O9 -35.6(3)
C25 O10 Si3 O11 -161.6(2)
C25 O10 Si3 O12 85.9(2)
C33 O12 Si3 O9 -167.9(2)
C33 O12 Si3 O11 -45.6(2)
C33 O12 Si3 O10 66.6(2)
C53A O17 C53 C54 99(5)
C56A O17 C53 C54 13.6(14)
C56 O17 C53 C54 -12.9(14)
O17 C53 C54 C55 -4.0(18)
C53 C54 C55 C56 19.3(16)
C54 C55 C56 O17 -25.2(13)
C53A O17 C56 C55 9.0(11)
C53 O17 C56 C55 23.2(11)
C56A O17 C56 C55 -80.7(16)
C53 O17 C53A C54A -105(5)
C56A O17 C53A C54A -6.4(9)
C56 O17 C53A C54A -33.6(10)
O17 C53A C54A C55A 16.3(10)
C53A C54A C55A C56A -20.6(11)
C54A C55A C56A O17 15.9(10)
C53A O17 C56A C55A -6.3(10)
C53 O17 C56A C55A 8.8(11)
C56 O17 C56A C55A 91.9(17)
O13 C37 C38 C39 4.9(7)
C38A C37 C38 C39 -87.8(17)
C37 C38 C39 C40 5.9(8)
O13 C40 C39 C38 -14.4(7)
C39A C40 C39 C38 77.4(8)
O13 C37 C38A C39A 1.3(7)
C38 C37 C38A C39A 94.6(16)
C37 C38A C39A C40 -10.3(8)
O13 C40 C39A C38A 15.3(7)
C39 C40 C39A C38A -81.5(9)
